data_1569831
loop_
_publ_author_name
'Kamin, Ashlyn A.'
'Clayton, Tara D.'
'Otteson, Claire E.'
'Gannon, Paige M.'
'Krajewski, Sebastian'
'Kaminsky, Werner'
'Jasti, Ramesh'
'Xiao, Dianne J.'

_publ_section_title
;
 Synthesis and metalation of polycatechol nanohoops derived from
 fluorocycloparaphenylenes.
;
_journal_issue 36
_journal_name_full 'Chemical science'
_journal_page_first 9724
_journal_page_last 9732
_journal_paper_doi 10.1039/d3sc03561a
_journal_volume 14
_journal_year 2023
_chemical_absolute_configuration unk
_chemical_formula_moiety 'C76 H56 O4, C2 H Cl3 [+ solvent]'
_chemical_formula_sum 'C78 H57 Cl3 O4'
_chemical_formula_weight 1164.58
_chemical_name_common tetramethoxy[12]cycloparaphenylene
_space_group_IT_number 43
_space_group_name_Hall 'F 2 -2d'
_space_group_name_H-M_alt 'F d d 2'
_symmetry_cell_setting orthorhombic
_symmetry_Int_Tables_number 43
_symmetry_space_group_name_Hall 'F 2 -2d'
_symmetry_space_group_name_H-M 'F d d 2'
_atom_sites_solution_hydrogens geom
_atom_sites_solution_primary direct
_atom_sites_solution_secondary difmap
_audit_conform_dict_location ftp://ftp.iucr.org/pub/cif_core.dic
_audit_conform_dict_name cif_core.dic
_audit_conform_dict_version 2.4.5
_audit_creation_date 2023-04-17T15:09:29-00:00
_audit_creation_method 'WinGX routine CIF_UPDATE'
_audit_update_record
;
2023-05-23 deposited with the CCDC.	2023-08-17 downloaded from the CCDC.
;
_cell_angle_alpha 90
_cell_angle_beta 90
_cell_angle_gamma 90
_cell_formula_units_Z 16
_cell_length_a 57.683(4)
_cell_length_b 12.1111(8)
_cell_length_c 50.915(3)
_cell_measurement_reflns_used 9981
_cell_measurement_temperature 100(2)
_cell_measurement_theta_max 24.76
_cell_measurement_theta_min 2.47
_cell_measurement_wavelength 0.71073
_cell_volume 35569(4)
_computing_cell_refinement 'SAINT V8.38A integration software'
_computing_data_collection 'Bruker APEX2 software'
_computing_data_reduction 'SORTAV (Blessing, 1995)'
_computing_molecular_graphics 'ORTEP-3 for Windows (Farrugia, 2012)'
_computing_publication_material 'WinGX publication routines (Farrugia, 2012)'
_computing_structure_refinement 'SHELXL-2014/7 (Sheldrick, 2014)'
_computing_structure_solution 'SHELXS-2013 (Sheldrick, 2008)'
_diffrn_ambient_temperature 100(2)
_diffrn_detector 'APEX-II CCD'
_diffrn_measured_fraction_theta_full 0.992
_diffrn_measured_fraction_theta_max 0.992
_diffrn_measurement_device '\k-geometry diffractometer'
_diffrn_measurement_device_type 'Bruker APEX-II'
_diffrn_measurement_method '\f or \w oscillation scans'
_diffrn_orient_matrix_UB_11 0.08256
_diffrn_orient_matrix_UB_12 -0.00011
_diffrn_orient_matrix_UB_13 -0.000232
_diffrn_orient_matrix_UB_21 0.001018
_diffrn_orient_matrix_UB_22 -0.003096
_diffrn_orient_matrix_UB_23 0.017118
_diffrn_orient_matrix_UB_31 -0.000632
_diffrn_orient_matrix_UB_32 -0.019395
_diffrn_orient_matrix_UB_33 -0.002731
_diffrn_radiation_monochromator graphite
_diffrn_radiation_probe x-ray
_diffrn_radiation_type MoK\a
_diffrn_radiation_wavelength 0.71073
_diffrn_reflns_av_R_equivalents 0.1097
_diffrn_reflns_av_unetI/netI 0.09
_diffrn_reflns_Laue_measured_fraction_full 0.992
_diffrn_reflns_Laue_measured_fraction_max 0.992
_diffrn_reflns_limit_h_max 68
_diffrn_reflns_limit_h_min -68
_diffrn_reflns_limit_k_max 14
_diffrn_reflns_limit_k_min -14
_diffrn_reflns_limit_l_max 60
_diffrn_reflns_limit_l_min -60
_diffrn_reflns_number 101139
_diffrn_reflns_point_group_measured_fraction_full 0.993
_diffrn_reflns_point_group_measured_fraction_max 0.993
_diffrn_reflns_theta_full 25.027
_diffrn_reflns_theta_max 25.027
_diffrn_reflns_theta_min 2.027
_diffrn_source 'sealed x-ray tube'
_diffrn_standards_number 0
_exptl_absorpt_coefficient_mu 0.139
_exptl_absorpt_correction_T_max 0.958
_exptl_absorpt_correction_T_min 0.742
_exptl_absorpt_correction_type multi-scan
_exptl_absorpt_process_details
;
        SADABS-2016/2 - Bruker AXS area detector scaling and absorption correcti
;
_exptl_crystal_colour yellow
_exptl_crystal_density_diffrn 0.87
_exptl_crystal_density_method 'not measured'
_exptl_crystal_description needle
_exptl_crystal_F_000 9728
_exptl_crystal_recrystallization_method 'Re-crystallisation from solvent: trichloroethylene/n-heptane'
_exptl_crystal_size_max 0.6
_exptl_crystal_size_mid 0.15
_exptl_crystal_size_min 0.09
_refine_diff_density_max 0.43
_refine_diff_density_min -0.472
_refine_diff_density_rms 0.077
_refine_ls_abs_structure_details
;
 Refined as an inversion twin.
;
_refine_ls_abs_structure_Flack 0.6(2)
_refine_ls_extinction_method none
_refine_ls_goodness_of_fit_ref 1.05
_refine_ls_hydrogen_treatment constr
_refine_ls_matrix_type full
_refine_ls_number_constraints 0
_refine_ls_number_parameters 786
_refine_ls_number_reflns 15535
_refine_ls_number_restraints 1003
_refine_ls_restrained_S_all 1.053
_refine_ls_R_factor_all 0.18
_refine_ls_R_factor_gt 0.1202
_refine_ls_shift/su_max 0.003
_refine_ls_shift/su_mean 0
_refine_ls_structure_factor_coef Fsqd
_refine_ls_weighting_details 'w=1/[\s^2^(Fo^2^)+(0.1793P)^2^+212.6177P] where P=(Fo^2^+2Fc^2^)/3'
_refine_ls_weighting_scheme calc
_refine_ls_wR_factor_gt 0.3064
_refine_ls_wR_factor_ref 0.3545
_reflns_Friedel_coverage 0.978
_reflns_Friedel_fraction_full 0.994
_reflns_Friedel_fraction_max 0.994
_reflns_number_gt 9099
_reflns_number_total 15535
_reflns_threshold_expression 'I > 2\s(I)'
_cod_data_source_file d3sc03561a2.cif
_cod_data_source_block AAK_4245_4_TCE_hept
_cod_depositor_comments 'Adding full bibliography for 1569828--1569831.cif.'
_cod_database_code 1569831
_shelx_estimated_absorpt_t_min 0.921
_shelx_estimated_absorpt_t_max 0.988
_shelx_shelxl_version_number 2014/7

loop_
_symmetry_equiv_pos_as_xyz
'x, y, z'
'-x, -y, z'
'-x+1/4, y+1/4, z+1/4'
'x+3/4, -y+3/4, z+1/4'
'x, y+1/2, z+1/2'
'-x, -y+1/2, z+1/2'
'-x+1/4, y+3/4, z+3/4'
'x+3/4, -y+5/4, z+3/4'
'x+1/2, y, z+1/2'
'-x+1/2, -y, z+1/2'
'-x+3/4, y+1/4, z+3/4'
'x+5/4, -y+3/4, z+3/4'
'x+1/2, y+1/2, z'
'-x+1/2, -y+1/2, z'
'-x+3/4, y+3/4, z+1/4'
'x+5/4, -y+5/4, z+1/4'

loop_
_atom_site_label
_atom_site_type_symbol
_atom_site_fract_x
_atom_site_fract_y
_atom_site_fract_z
_atom_site_U_iso_or_equiv
_atom_site_adp_type
_atom_site_occupancy
_atom_site_site_symmetry_order
_atom_site_calc_flag
_atom_site_refinement_flags_posn
_atom_site_refinement_flags_adp
_atom_site_refinement_flags_occupancy
_atom_site_disorder_assembly
_atom_site_disorder_group
C1 C 0.1277(2) 0.3990(9) 1.02213(12) 0.058(3) Uani 1 1 d D U . . .
C2 C 0.1157(2) 0.3180(9) 1.0360(2) 0.052(3) Uani 1 1 d . U . . .
C3 C 0.1156(2) 0.3222(9) 1.0633(3) 0.064(3) Uani 1 1 d . . . . .
C4 C 0.1274(2) 0.4019(9) 1.07715(13) 0.058(3) Uani 1 1 d D . . . .
C5 C 0.1391(2) 0.4826(10) 1.0629(3) 0.070(4) Uani 1 1 d . . . . .
C6 C 0.1393(2) 0.4814(9) 1.0361(3) 0.066(4) Uani 1 1 d . . . . .
C7 C 0.0816(3) 0.2637(12) 1.0136(3) 0.087(5) Uani 1 1 d . . . . .
H7A H 0.0747 0.1974 1.0057 0.13 Uiso 1 1 calc R U . . .
H7B H 0.0714 0.2909 1.0275 0.13 Uiso 1 1 calc R U . . .
H7C H 0.0833 0.3208 1.0001 0.13 Uiso 1 1 calc R U . . .
C8 C 0.0814(2) 0.2648(16) 1.0857(3) 0.100(6) Uani 1 1 d . . . . .
H8A H 0.074 0.2032 1.0949 0.15 Uiso 1 1 calc R U . . .
H8B H 0.0827 0.3281 1.0976 0.15 Uiso 1 1 calc R U . . .
H8C H 0.072 0.2855 1.0704 0.15 Uiso 1 1 calc R U . . .
C9 C 0.1696(4) 0.5565(19) 1.0860(4) 0.138(9) Uani 1 1 d . . . . .
H9A H 0.1746 0.6266 1.0937 0.206 Uiso 1 1 calc R U . . .
H9B H 0.1683 0.5005 1.0999 0.206 Uiso 1 1 calc R U . . .
H9C H 0.1809 0.5324 1.0729 0.206 Uiso 1 1 calc R U . . .
C10 C 0.1719(4) 0.578(2) 1.0163(5) 0.169(12) Uani 1 1 d . . . . .
H10A H 0.1742 0.6445 1.0055 0.253 Uiso 1 1 calc R U . . .
H10B H 0.1805 0.5862 1.0328 0.253 Uiso 1 1 calc R U . . .
H10C H 0.1777 0.5136 1.0068 0.253 Uiso 1 1 calc R U . . .
C11 C 0.12378(12) 0.4081(4) 1.10660(8) 0.049(3) Uani 1 1 d D . . . .
C12 C 0.12597(12) 0.3159(4) 1.12285(9) 0.056(3) Uani 1 1 d D U . . .
H12 H 0.1348 0.2544 1.117 0.067 Uiso 1 1 calc R U . . .
C13 C 0.11558(11) 0.3121(3) 1.14732(8) 0.045(3) Uani 1 1 d D . . . .
H13 H 0.1176 0.2491 1.1582 0.054 Uiso 1 1 calc R U . . .
C14 C 0.10209(10) 0.4000(4) 1.15621(8) 0.047(3) Uani 1 1 d D . . . .
C15 C 0.10113(13) 0.4944(4) 1.14069(9) 0.065(3) Uani 1 1 d D . . . .
H15 H 0.0929 0.5571 1.1469 0.079 Uiso 1 1 calc R U . . .
C16 C 0.11186(12) 0.4989(3) 1.11656(8) 0.063(3) Uani 1 1 d D . . . .
H16 H 0.1111 0.565 1.1065 0.076 Uiso 1 1 calc R U . . .
C17 C 0.08461(7) 0.3791(4) 1.17777(10) 0.056(3) Uani 1 1 d D . . . .
C18 C 0.08466(7) 0.2859(4) 1.19391(12) 0.068(4) Uani 1 1 d D . . . .
H18 H 0.0981 0.2405 1.1946 0.082 Uiso 1 1 calc R U . . .
C19 C 0.06558(8) 0.2583(4) 1.20900(13) 0.079(4) Uani 1 1 d D . . . .
H19 H 0.0659 0.1935 1.2195 0.094 Uiso 1 1 calc R U . . .
C20 C 0.04582(7) 0.3245(4) 1.20891(13) 0.068(4) Uani 1 1 d D . . . .
C21 C 0.04653(7) 0.4218(4) 1.19443(13) 0.071(4) Uani 1 1 d D . . . .
H21 H 0.0337 0.4711 1.1952 0.085 Uiso 1 1 calc R U . . .
C22 C 0.06536(8) 0.4483(4) 1.17905(12) 0.065(3) Uani 1 1 d D . . . .
H22 H 0.0652 0.5148 1.1691 0.077 Uiso 1 1 calc R U . . .
C23 C 0.02219(7) 0.2897(4) 1.2191(3) 0.059(3) Uani 0.379(14) 1 d D U P A 1
C24 C 0.01710(7) 0.1771(3) 1.2195(6) 0.058(5) Uani 0.379(14) 1 d D U P A 1
H24 H 0.0294 0.1251 1.219 0.069 Uiso 0.379(14) 1 calc R U P A 1
C25 C -0.00552(7) 0.1396(3) 1.2207(5) 0.059(5) Uani 0.379(14) 1 d D U P A 1
H25 H -0.0085 0.0625 1.2213 0.071 Uiso 0.379(14) 1 calc R U P A 1
C26 C -0.02399(6) 0.2138(4) 1.2210(3) 0.054(3) Uani 0.379(14) 1 d D U P A 1
C27 C -0.01880(7) 0.3257(4) 1.2225(6) 0.052(4) Uani 0.379(14) 1 d D U P A 1
H27 H -0.0311 0.3776 1.224 0.062 Uiso 0.379(14) 1 calc R U P A 1
C28 C 0.00375(7) 0.3630(3) 1.2218(5) 0.057(4) Uani 0.379(14) 1 d D U P A 1
H28 H 0.0068 0.4399 1.2233 0.068 Uiso 0.379(14) 1 calc R U P A 1
C23B C 0.02334(6) 0.2793(4) 1.21819(15) 0.059(3) Uani 0.621(14) 1 d D . P A 2
C24B C 0.01656(7) 0.1821(4) 1.20563(17) 0.058(5) Uani 0.621(14) 1 d D . P A 2
H24B H 0.0278 0.1395 1.1966 0.069 Uiso 0.621(14) 1 calc R U P A 2
C25B C -0.00622(7) 0.1465(4) 1.20612(19) 0.059(5) Uani 0.621(14) 1 d D . P A 2
H25B H -0.0101 0.077 1.1987 0.071 Uiso 0.621(14) 1 calc R U P A 2
C26B C -0.02348(6) 0.2117(4) 1.21738(16) 0.054(3) Uani 0.621(14) 1 d D . P A 2
C27B C -0.01675(7) 0.3094(5) 1.22954(17) 0.052(4) Uani 0.621(14) 1 d D . P A 2
H27B H -0.0281 0.353 1.2382 0.062 Uiso 0.621(14) 1 calc R U P A 2
C28B C 0.00597(7) 0.3443(4) 1.22923(18) 0.057(4) Uani 0.621(14) 1 d D . P A 2
H28B H 0.0099 0.4139 1.2367 0.068 Uiso 0.621(14) 1 calc R U P A 2
C29 C -0.04783(7) 0.1859(3) 1.20998(14) 0.060(3) Uani 1 1 d D . . . .
C30 C -0.05331(9) 0.0764(3) 1.20413(16) 0.101(5) Uani 1 1 d D . . . .
H30 H -0.0437 0.0189 1.2107 0.121 Uiso 1 1 calc R U . . .
C31 C -0.07241(10) 0.0499(3) 1.18897(15) 0.104(6) Uani 1 1 d D . . . .
H31 H -0.0757 -0.0253 1.1851 0.125 Uiso 1 1 calc R U . . .
C32 C -0.08690(9) 0.1323(3) 1.17924(12) 0.053(3) Uani 1 1 d D . . . .
C33 C -0.08254(9) 0.2404(3) 1.18701(14) 0.071(4) Uani 1 1 d D . . . .
H33 H -0.0929 0.2973 1.1819 0.086 Uiso 1 1 calc R U . . .
C34 C -0.06346(8) 0.2669(3) 1.20201(13) 0.057(3) Uani 1 1 d D . . . .
H34 H -0.0609 0.3415 1.207 0.068 Uiso 1 1 calc R U . . .
C35 C -0.10374(10) 0.1013(4) 1.15756(8) 0.049(3) Uani 1 1 d D U . . .
C36 C -0.10120(11) 0.0069(4) 1.14210(9) 0.056(3) Uani 1 1 d D U . . .
H36 H -0.0916 -0.0516 1.1482 0.067 Uiso 1 1 calc R U . . .
C37 C -0.11232(11) -0.0032(4) 1.11816(8) 0.056(3) Uani 1 1 d D U . . .
H37 H -0.1105 -0.0689 1.1082 0.067 Uiso 1 1 calc R U . . .
C38 C -0.12617(10) 0.0820(4) 1.10854(7) 0.044(2) Uani 1 1 d D U . . .
C39 C -0.12958(11) 0.1736(4) 1.12455(8) 0.051(3) Uani 1 1 d D U . . .
H39 H -0.1396 0.231 1.1188 0.062 Uiso 1 1 calc R U . . .
C40 C -0.11878(10) 0.1829(4) 1.14857(8) 0.045(3) Uani 1 1 d D U . . .
H40 H -0.1216 0.246 1.1592 0.053 Uiso 1 1 calc R U . . .
C41 C -0.13453(16) 0.0815(3) 1.08043(6) 0.053(3) Uani 1 1 d D U . . .
C42 C -0.13757(17) -0.0155(3) 1.06607(7) 0.062(3) Uani 1 1 d D . . . .
H42 H -0.1398 -0.0833 1.0751 0.074 Uiso 1 1 calc R U . . .
C43 C -0.13743(19) -0.0152(3) 1.03891(7) 0.060(3) Uani 1 1 d D . . . .
H43 H -0.1387 -0.0829 1.0296 0.072 Uiso 1 1 calc R U . . .
C44 C -0.13545(16) 0.0836(3) 1.02504(6) 0.053(3) Uani 1 1 d D . . . .
C45 C -0.13445(18) 0.1811(3) 1.03943(7) 0.060(3) Uani 1 1 d D . . . .
H45 H -0.1343 0.2498 1.0304 0.073 Uiso 1 1 calc R U . . .
C46 C -0.1336(2) 0.1803(3) 1.06646(7) 0.059(3) Uani 1 1 d D . . . .
H46 H -0.1324 0.2481 1.0757 0.071 Uiso 1 1 calc R U . . .
C47 C -0.12925(12) 0.0807(4) 0.99623(8) 0.052(3) Uani 1 1 d D . . . .
C48 C -0.11662(11) -0.0090(3) 0.98670(9) 0.046(3) Uani 1 1 d D . . . .
H48 H -0.1165 -0.0761 0.9964 0.056 Uiso 1 1 calc R U . . .
C49 C -0.10428(11) -0.0024(3) 0.96346(9) 0.049(3) Uani 1 1 d D . . . .
H49 H -0.0962 -0.0653 0.9572 0.059 Uiso 1 1 calc R U . . .
C50 C -0.10366(10) 0.0957(4) 0.94914(9) 0.047(3) Uani 1 1 d D . . . .
C51 C -0.11707(11) 0.1834(3) 0.95807(9) 0.058(3) Uani 1 1 d D U . . .
H51 H -0.1175 0.2498 0.9482 0.07 Uiso 1 1 calc R U . . .
C52 C -0.12972(11) 0.1760(3) 0.98095(9) 0.056(3) Uani 1 1 d D U . . .
H52 H -0.1389 0.237 0.9864 0.067 Uiso 1 1 calc R U . . .
C53 C -0.08597(7) 0.1054(4) 0.92762(11) 0.044(2) Uani 1 1 d D U . . .
C54 C -0.06574(8) 0.0423(4) 0.92732(13) 0.056(3) Uani 1 1 d D U . . .
H54 H -0.065 -0.023 0.9376 0.068 Uiso 1 1 calc R U . . .
C55 C -0.04679(7) 0.0726(4) 0.91232(12) 0.056(3) Uani 1 1 d D U . . .
H55 H -0.0332 0.0286 0.9127 0.067 Uiso 1 1 calc R U . . .
C56 C -0.04749(6) 0.1670(4) 0.89669(12) 0.048(3) Uani 1 1 d D U . . .
C57 C -0.06800(7) 0.2273(4) 0.89618(12) 0.044(2) Uani 1 1 d D U . . .
H57 H -0.0691 0.2899 0.885 0.053 Uiso 1 1 calc R U . . .
C58 C -0.08671(7) 0.1982(4) 0.91149(11) 0.046(3) Uani 1 1 d D U . . .
H58 H -0.1003 0.2422 0.911 0.055 Uiso 1 1 calc R U . . .
C59 C -0.02422(6) 0.2137(4) 0.89014(15) 0.081(4) Uani 1 1 d D U . . .
C60 C -0.01728(7) 0.3165(4) 0.89973(17) 0.081(4) Uani 1 1 d D U . . .
H60 H -0.0283 0.3624 0.9083 0.098 Uiso 1 1 calc R U . . .
C61 C 0.00532(7) 0.3530(4) 0.89710(18) 0.117(6) Uani 1 1 d D U . . .
H61 H 0.0095 0.4238 0.9035 0.14 Uiso 1 1 calc R U . . .
C62 C 0.02200(6) 0.2867(4) 0.88509(15) 0.095(5) Uani 1 1 d D . . . .
C63 C 0.01468(7) 0.1879(4) 0.87392(15) 0.081(4) Uani 1 1 d D . . . .
H63 H 0.0255 0.1443 0.8644 0.097 Uiso 1 1 calc R U . . .
C64 C -0.00786(7) 0.1519(4) 0.87642(16) 0.084(4) Uani 1 1 d D . . . .
H64 H -0.0123 0.0838 0.8687 0.1 Uiso 1 1 calc R U . . .
C65 C 0.04678(8) 0.3156(3) 0.89144(14) 0.072(4) Uani 1 1 d D . . . .
C66 C 0.06177(9) 0.2340(3) 0.90073(15) 0.094(5) Uani 1 1 d D . . . .
H66 H 0.0585 0.1587 0.897 0.113 Uiso 1 1 calc R U . . .
C67 C 0.08127(9) 0.2604(3) 0.91523(15) 0.092(5) Uani 1 1 d D . . . .
H67 H 0.0913 0.2034 0.9211 0.111 Uiso 1 1 calc R U . . .
C68 C 0.08635(9) 0.3700(4) 0.92127(12) 0.074(4) Uani 1 1 d D . . . .
C69 C 0.07237(9) 0.4515(3) 0.91033(14) 0.073(4) Uani 1 1 d D . . . .
H69 H 0.0761 0.5269 0.9132 0.088 Uiso 1 1 calc R U . . .
C70 C 0.05319(9) 0.4251(3) 0.89548(15) 0.086(4) Uani 1 1 d D . . . .
H70 H 0.0442 0.4826 0.8879 0.103 Uiso 1 1 calc R U . . .
C71 C 0.10292(10) 0.3865(4) 0.94366(8) 0.061(3) Uani 1 1 d D . . . .
C72 C 0.11745(11) 0.3035(4) 0.95317(8) 0.071(4) Uani 1 1 d D . . . .
H72 H 0.12 0.2393 0.9428 0.085 Uiso 1 1 calc R U . . .
C73 C 0.12825(11) 0.3127(4) 0.97732(9) 0.059(3) Uani 1 1 d D . . . .
H73 H 0.138 0.2548 0.9834 0.071 Uiso 1 1 calc R U . . .
C74 C 0.12501(13) 0.4062(4) 0.99286(8) 0.075(4) Uani 1 1 d D . . . .
C75 C 0.11180(12) 0.4919(4) 0.98255(9) 0.072(4) Uani 1 1 d D . . . .
H75 H 0.11 0.558 0.9924 0.087 Uiso 1 1 calc R U . . .
C76 C 0.10124(12) 0.4831(4) 0.95838(9) 0.068(4) Uani 1 1 d D . . . .
H76 H 0.0927 0.5438 0.9516 0.081 Uiso 1 1 calc R U . . .
O1 O 0.10389(15) 0.2371(6) 1.02438(16) 0.058(2) Uani 1 1 d . . . . .
O2 O 0.10435(16) 0.2316(6) 1.07705(16) 0.061(2) Uani 1 1 d . . . . .
O3 O 0.1498(2) 0.5694(8) 1.0751(2) 0.090(3) Uani 1 1 d . . . . .
O4 O 0.14910(18) 0.5653(7) 1.0215(2) 0.089(3) Uani 1 1 d . . . . .
Cl1 Cl -0.18528(7) -0.2402(3) 1.09386(6) 0.0900(12) Uani 1 1 d D . . B 1
Cl2 Cl -0.18543(8) -0.2411(4) 1.01021(7) 0.1067(16) Uani 1 1 d D . . B 1
C77 C -0.19263(8) -0.2372(13) 1.06046(9) 0.104(6) Uani 1 1 d D . . B 1
C78 C -0.17819(10) -0.2473(12) 1.04361(10) 0.096(5) Uani 1 1 d D . . B 1
H78 H -0.1625 -0.259 1.0485 0.115 Uiso 1 1 calc R U . B 1
Cl3 Cl -0.22184(6) -0.2139(13) 1.05276(19) 0.303(7) Uani 1 1 d D . . B 1

loop_
_atom_site_aniso_label
_atom_site_aniso_U_11
_atom_site_aniso_U_22
_atom_site_aniso_U_33
_atom_site_aniso_U_23
_atom_site_aniso_U_13
_atom_site_aniso_U_12
C1 0.070(6) 0.037(6) 0.067(6) -0.020(5) 0.022(5) 0.007(5)
C2 0.065(6) 0.033(5) 0.059(6) -0.010(5) 0.018(5) 0.017(5)
C3 0.084(9) 0.029(6) 0.080(8) -0.023(6) -0.003(7) -0.014(6)
C4 0.053(7) 0.032(7) 0.088(8) -0.015(6) 0.005(6) 0.013(5)
C5 0.079(9) 0.025(6) 0.107(11) -0.019(7) 0.002(8) 0.001(6)
C6 0.081(9) 0.021(6) 0.097(11) -0.015(7) 0.041(8) 0.002(6)
C7 0.095(11) 0.063(9) 0.102(11) 0.023(8) 0.032(9) -0.002(8)
C8 0.056(9) 0.135(15) 0.110(12) 0.024(11) 0.010(8) -0.027(9)
C9 0.130(16) 0.134(18) 0.149(17) -0.080(14) -0.076(14) 0.046(14)
C10 0.095(14) 0.18(2) 0.23(3) 0.12(2) 0.081(15) 0.053(15)
C11 0.055(7) 0.022(6) 0.069(7) -0.014(5) 0.000(5) -0.006(5)
C12 0.061(6) 0.031(5) 0.074(6) -0.022(5) -0.003(5) 0.007(5)
C13 0.073(7) 0.008(5) 0.053(6) -0.006(4) -0.017(5) -0.005(5)
C14 0.055(7) 0.036(6) 0.051(6) -0.020(5) -0.005(5) 0.000(5)
C15 0.083(9) 0.039(7) 0.074(8) -0.012(6) -0.011(7) 0.001(6)
C16 0.078(9) 0.036(7) 0.076(8) -0.014(6) -0.009(7) -0.012(6)
C17 0.067(8) 0.034(6) 0.067(7) -0.030(6) -0.023(6) 0.003(6)
C18 0.057(8) 0.079(10) 0.070(8) 0.008(7) -0.014(6) 0.016(7)
C19 0.071(9) 0.086(11) 0.079(9) 0.009(8) 0.006(7) 0.026(8)
C20 0.052(7) 0.060(9) 0.091(9) -0.013(7) -0.002(6) 0.004(6)
C21 0.072(9) 0.043(8) 0.099(10) -0.017(7) -0.005(7) -0.001(7)
C22 0.087(9) 0.030(6) 0.077(8) -0.010(6) -0.016(7) 0.012(6)
C23 0.055(6) 0.036(6) 0.088(7) 0.001(5) 0.010(5) 0.019(5)
C24 0.057(7) 0.042(7) 0.074(10) 0.022(7) 0.005(7) 0.011(6)
C25 0.055(7) 0.032(6) 0.091(10) -0.002(7) 0.003(7) 0.017(5)
C26 0.054(6) 0.034(5) 0.075(7) -0.001(5) 0.004(5) 0.021(5)
C27 0.052(6) 0.047(7) 0.056(8) 0.015(6) -0.014(6) 0.015(5)
C28 0.062(7) 0.047(7) 0.061(8) 0.014(6) -0.013(6) 0.010(6)
C23B 0.055(6) 0.036(6) 0.088(7) 0.001(5) 0.010(5) 0.019(5)
C24B 0.057(7) 0.042(7) 0.074(10) 0.022(7) 0.005(7) 0.011(6)
C25B 0.055(7) 0.032(6) 0.091(10) -0.002(7) 0.003(7) 0.017(5)
C26B 0.054(6) 0.034(5) 0.075(7) -0.001(5) 0.004(5) 0.021(5)
C27B 0.052(6) 0.047(7) 0.056(8) 0.015(6) -0.014(6) 0.015(5)
C28B 0.062(7) 0.047(7) 0.061(8) 0.014(6) -0.013(6) 0.010(6)
C29 0.053(7) 0.049(8) 0.077(8) -0.009(6) 0.005(6) -0.007(6)
C30 0.086(11) 0.056(10) 0.161(16) -0.001(10) -0.030(11) 0.033(8)
C31 0.105(12) 0.030(8) 0.178(17) -0.013(9) -0.038(12) 0.010(8)
C32 0.058(7) 0.027(6) 0.074(8) 0.020(5) 0.022(6) 0.004(5)
C33 0.051(7) 0.049(8) 0.114(11) -0.034(8) 0.002(7) 0.028(6)
C34 0.064(8) 0.028(6) 0.079(8) 0.009(6) -0.003(6) 0.005(6)
C35 0.049(5) 0.040(6) 0.058(5) 0.004(5) 0.022(5) 0.002(5)
C36 0.060(6) 0.035(6) 0.072(6) 0.001(5) 0.003(5) -0.003(5)
C37 0.064(6) 0.036(6) 0.069(6) -0.003(5) 0.013(5) -0.007(5)
C38 0.055(5) 0.021(5) 0.055(5) 0.001(4) 0.023(4) -0.009(4)
C39 0.064(6) 0.028(5) 0.062(6) 0.006(5) 0.001(5) -0.006(5)
C40 0.061(6) 0.016(4) 0.057(5) -0.007(4) 0.009(5) -0.015(4)
C41 0.057(6) 0.024(5) 0.078(6) -0.002(5) 0.014(5) 0.017(5)
C42 0.083(9) 0.030(7) 0.071(8) -0.005(6) 0.005(7) -0.006(6)
C43 0.069(8) 0.029(6) 0.083(9) -0.022(6) -0.005(6) -0.003(6)
C44 0.052(7) 0.028(6) 0.080(8) 0.000(6) -0.004(6) -0.018(5)
C45 0.077(8) 0.024(6) 0.080(9) 0.005(6) 0.019(6) -0.003(6)
C46 0.089(9) 0.027(6) 0.061(7) -0.005(6) 0.012(6) 0.002(6)
C47 0.067(7) 0.028(6) 0.061(7) 0.000(5) 0.003(6) 0.007(5)
C48 0.064(7) 0.022(5) 0.053(6) -0.008(5) -0.009(5) -0.001(5)
C49 0.051(6) 0.032(6) 0.065(7) -0.012(5) -0.028(5) 0.024(5)
C50 0.060(7) 0.040(7) 0.041(5) -0.012(5) -0.009(5) 0.001(5)
C51 0.063(5) 0.052(5) 0.061(5) 0.002(4) -0.006(4) 0.008(4)
C52 0.060(5) 0.052(5) 0.056(5) -0.006(4) -0.016(4) 0.009(4)
C53 0.050(5) 0.021(4) 0.060(5) -0.001(4) -0.005(4) -0.009(4)
C54 0.067(5) 0.040(5) 0.062(5) 0.014(4) 0.005(4) 0.009(4)
C55 0.059(5) 0.040(5) 0.068(5) 0.006(4) -0.005(4) 0.026(4)
C56 0.060(5) 0.027(4) 0.059(5) 0.000(4) -0.005(4) 0.013(4)
C57 0.054(5) 0.024(4) 0.055(4) 0.002(4) -0.008(4) 0.011(4)
C58 0.054(5) 0.029(4) 0.053(4) -0.001(4) -0.006(4) 0.007(4)
C59 0.080(6) 0.081(6) 0.082(6) 0.006(5) 0.004(5) 0.002(5)
C60 0.075(6) 0.074(6) 0.095(6) 0.007(5) 0.010(5) 0.003(5)
C61 0.112(7) 0.111(8) 0.127(8) 0.003(5) 0.001(5) -0.008(5)
C62 0.083(11) 0.072(11) 0.128(13) 0.008(10) 0.038(9) -0.015(9)
C63 0.098(11) 0.074(10) 0.070(8) 0.022(8) 0.021(8) 0.011(9)
C64 0.085(10) 0.083(11) 0.083(9) -0.004(8) -0.019(8) 0.008(9)
C65 0.080(10) 0.043(8) 0.094(10) 0.010(7) 0.023(7) 0.008(7)
C66 0.083(10) 0.077(11) 0.123(12) -0.043(10) 0.020(10) 0.036(9)
C67 0.088(11) 0.080(11) 0.109(12) -0.003(9) 0.015(9) 0.000(9)
C68 0.067(9) 0.063(9) 0.094(10) 0.020(8) 0.044(7) 0.002(7)
C69 0.078(9) 0.061(9) 0.082(9) 0.019(7) 0.008(7) 0.016(8)
C70 0.088(11) 0.062(10) 0.108(11) 0.010(9) 0.007(9) 0.020(8)
C71 0.079(9) 0.029(6) 0.074(8) 0.010(6) 0.020(7) 0.004(6)
C72 0.085(9) 0.051(8) 0.077(8) 0.018(7) 0.046(7) 0.036(7)
C73 0.068(8) 0.040(7) 0.069(8) 0.000(6) 0.032(6) 0.009(6)
C74 0.103(11) 0.026(7) 0.097(10) -0.015(7) 0.010(8) 0.024(7)
C75 0.106(11) 0.027(6) 0.083(9) -0.019(6) 0.044(8) 0.012(7)
C76 0.080(9) 0.030(6) 0.093(10) 0.013(7) 0.035(8) 0.020(6)
O1 0.073(6) 0.033(4) 0.069(5) 0.001(4) 0.014(4) -0.003(4)
O2 0.098(7) 0.018(4) 0.067(5) -0.018(4) -0.002(4) 0.002(4)
O3 0.101(8) 0.050(6) 0.119(8) -0.024(5) -0.004(7) -0.009(5)
O4 0.086(7) 0.032(5) 0.149(9) 0.017(5) 0.013(6) 0.010(5)
Cl1 0.104(3) 0.094(3) 0.072(2) -0.002(2) 0.007(2) -0.022(2)
Cl2 0.119(3) 0.133(4) 0.068(2) 0.014(2) -0.026(2) -0.047(3)
C77 0.120(14) 0.074(11) 0.118(14) 0.017(10) 0.029(11) 0.002(10)
C78 0.115(12) 0.055(9) 0.118(14) -0.002(9) 0.017(10) 0.005(9)
Cl3 0.091(4) 0.63(2) 0.189(7) -0.018(12) -0.013(5) 0.055(8)

loop_
_atom_type_symbol
_atom_type_description
_atom_type_scat_dispersion_real
_atom_type_scat_dispersion_imag
_atom_type_scat_source
C C 0.0033 0.0016 'International Tables Vol C Tables 4.2.6.8 and 6.1.1.4'
H H 0 0 'International Tables Vol C Tables 4.2.6.8 and 6.1.1.4'
O O 0.0106 0.006 'International Tables Vol C Tables 4.2.6.8 and 6.1.1.4'
Cl Cl 0.1484 0.1585 'International Tables Vol C Tables 4.2.6.8 and 6.1.1.4'

loop_
_geom_angle_atom_site_label_1
_geom_angle_atom_site_label_2
_geom_angle_atom_site_label_3
_geom_angle
_geom_angle_site_symmetry_1
_geom_angle_site_symmetry_3
_geom_angle_publ_flag
C2 C1 C6 119.0(9) . . ?
C2 C1 C74 119.6(10) . . ?
C6 C1 C74 120.8(10) . . ?
O1 C2 C1 123.3(10) . . ?
O1 C2 C3 117.8(11) . . ?
C1 C2 C3 118.9(11) . . ?
C4 C3 C2 122.4(12) . . ?
C4 C3 O2 120.3(10) . . ?
C2 C3 O2 117.0(10) . . ?
C3 C4 C5 117.7(10) . . ?
C3 C4 C11 118.2(10) . . ?
C5 C4 C11 123.3(10) . . ?
C6 C5 O3 117.3(14) . . ?
C6 C5 C4 121.2(12) . . ?
O3 C5 C4 121.4(13) . . ?
C5 C6 O4 122.2(13) . . ?
C5 C6 C1 120.8(12) . . ?
O4 C6 C1 116.7(12) . . ?
O1 C7 H7A 109.5 . . ?
O1 C7 H7B 109.5 . . ?
H7A C7 H7B 109.5 . . ?
O1 C7 H7C 109.5 . . ?
H7A C7 H7C 109.5 . . ?
H7B C7 H7C 109.5 . . ?
O2 C8 H8A 109.5 . . ?
O2 C8 H8B 109.5 . . ?
H8A C8 H8B 109.5 . . ?
O2 C8 H8C 109.5 . . ?
H8A C8 H8C 109.5 . . ?
H8B C8 H8C 109.5 . . ?
O3 C9 H9A 109.5 . . ?
O3 C9 H9B 109.5 . . ?
H9A C9 H9B 109.5 . . ?
O3 C9 H9C 109.5 . . ?
H9A C9 H9C 109.5 . . ?
H9B C9 H9C 109.5 . . ?
O4 C10 H10A 109.5 . . ?
O4 C10 H10B 109.5 . . ?
H10A C10 H10B 109.5 . . ?
O4 C10 H10C 109.5 . . ?
H10A C10 H10C 109.5 . . ?
H10B C10 H10C 109.5 . . ?
C16 C11 C12 117.44(19) . . ?
C16 C11 C4 117.9(5) . . ?
C12 C11 C4 122.3(5) . . ?
C13 C12 C11 121.4(2) . . ?
C13 C12 H12 119.3 . . ?
C11 C12 H12 119.3 . . ?
C12 C13 C14 120.7(2) . . ?
C12 C13 H13 119.7 . . ?
C14 C13 H13 119.7 . . ?
C15 C14 C13 117.7(2) . . ?
C15 C14 C17 121.6(4) . . ?
C13 C14 C17 118.7(3) . . ?
C16 C15 C14 121.4(2) . . ?
C16 C15 H15 119.3 . . ?
C14 C15 H15 119.3 . . ?
C15 C16 C11 121.0(2) . . ?
C15 C16 H16 119.5 . . ?
C11 C16 H16 119.5 . . ?
C22 C17 C18 117.4(2) . . ?
C22 C17 C14 117.7(4) . . ?
C18 C17 C14 124.2(3) . . ?
C19 C18 C17 121.4(2) . . ?
C19 C18 H18 119.3 . . ?
C17 C18 H18 119.3 . . ?
C18 C19 C20 120.7(2) . . ?
C18 C19 H19 119.7 . . ?
C20 C19 H19 119.7 . . ?
C21 C20 C19 117.73(19) . . ?
C21 C20 C23B 120.4(4) . . ?
C19 C20 C23B 120.1(4) . . ?
C21 C20 C23 116.3(5) . . ?
C19 C20 C23 125.0(4) . . ?
C22 C21 C20 121.4(2) . . ?
C22 C21 H21 119.3 . . ?
C20 C21 H21 119.3 . . ?
C21 C22 C17 121.0(2) . . ?
C21 C22 H22 119.5 . . ?
C17 C22 H22 119.5 . . ?
C28 C23 C24 117.4(2) . . ?
C28 C23 C20 122.9(5) . . ?
C24 C23 C20 117.8(6) . . ?
C25 C24 C23 121.4(2) . . ?
C25 C24 H24 119.3 . . ?
C23 C24 H24 119.3 . . ?
C24 C25 C26 120.6(2) . . ?
C24 C25 H25 119.7 . . ?
C26 C25 H25 119.7 . . ?
C27 C26 C25 117.7(2) . . ?
C27 C26 C29 115.5(7) . . ?
C25 C26 C29 123.0(6) . . ?
C28 C27 C26 121.4(2) . . ?
C28 C27 H27 119.3 . . ?
C26 C27 H27 119.3 . . ?
C27 C28 C23 121.0(2) . . ?
C27 C28 H28 119.5 . . ?
C23 C28 H28 119.5 . . ?
C28B C23B C24B 117.4(2) . . ?
C28B C23B C20 123.2(4) . . ?
C24B C23B C20 114.2(5) . . ?
C25B C24B C23B 121.4(2) . . ?
C25B C24B H24B 119.3 . . ?
C23B C24B H24B 119.3 . . ?
C24B C25B C26B 120.7(2) . . ?
C24B C25B H25B 119.7 . . ?
C26B C25B H25B 119.7 . . ?
C27B C26B C25B 117.7(2) . . ?
C27B C26B C29 123.7(4) . . ?
C25B C26B C29 116.9(4) . . ?
C28B C27B C26B 121.5(2) . . ?
C28B C27B H27B 119.3 . . ?
C26B C27B H27B 119.3 . . ?
C27B C28B C23B 121.0(2) . . ?
C27B C28B H28B 119.5 . . ?
C23B C28B H28B 119.5 . . ?
C34 C29 C30 117.42(19) . . ?
C34 C29 C26B 122.5(4) . . ?
C30 C29 C26B 117.8(4) . . ?
C34 C29 C26 122.4(3) . . ?
C30 C29 C26 119.6(3) . . ?
C31 C30 C29 121.4(2) . . ?
C31 C30 H30 119.3 . . ?
C29 C30 H30 119.3 . . ?
C30 C31 C32 120.6(2) . . ?
C30 C31 H31 119.7 . . ?
C32 C31 H31 119.7 . . ?
C33 C32 C31 117.7(2) . . ?
C33 C32 C35 123.8(3) . . ?
C31 C32 C35 117.7(3) . . ?
C34 C33 C32 121.4(2) . . ?
C34 C33 H33 119.3 . . ?
C32 C33 H33 119.3 . . ?
C33 C34 C29 121.0(2) . . ?
C33 C34 H34 119.5 . . ?
C29 C34 H34 119.5 . . ?
C40 C35 C36 117.46(19) . . ?
C40 C35 C32 117.5(3) . . ?
C36 C35 C32 123.1(4) . . ?
C37 C36 C35 121.4(2) . . ?
C37 C36 H36 119.3 . . ?
C35 C36 H36 119.3 . . ?
C36 C37 C38 120.7(2) . . ?
C36 C37 H37 119.7 . . ?
C38 C37 H37 119.7 . . ?
C39 C38 C37 117.74(19) . . ?
C39 C38 C41 120.9(3) . . ?
C37 C38 C41 120.9(4) . . ?
C40 C39 C38 121.5(2) . . ?
C40 C39 H39 119.3 . . ?
C38 C39 H39 119.3 . . ?
C39 C40 C35 121.0(2) . . ?
C39 C40 H40 119.5 . . ?
C35 C40 H40 119.5 . . ?
C46 C41 C42 117.4(2) . . ?
C46 C41 C38 118.0(4) . . ?
C42 C41 C38 122.7(3) . . ?
C43 C42 C41 121.4(2) . . ?
C43 C42 H42 119.3 . . ?
C41 C42 H42 119.3 . . ?
C42 C43 C44 120.7(2) . . ?
C42 C43 H43 119.7 . . ?
C44 C43 H43 119.7 . . ?
C45 C44 C43 117.7(2) . . ?
C45 C44 C47 121.4(4) . . ?
C43 C44 C47 119.4(4) . . ?
C46 C45 C44 121.5(2) . . ?
C46 C45 H45 119.3 . . ?
C44 C45 H45 119.3 . . ?
C45 C46 C41 121.0(2) . . ?
C45 C46 H46 119.5 . . ?
C41 C46 H46 119.5 . . ?
C52 C47 C48 117.46(19) . . ?
C52 C47 C44 121.3(3) . . ?
C48 C47 C44 118.7(4) . . ?
C49 C48 C47 121.4(2) . . ?
C49 C48 H48 119.3 . . ?
C47 C48 H48 119.3 . . ?
C48 C49 C50 120.7(2) . . ?
C48 C49 H49 119.7 . . ?
C50 C49 H49 119.7 . . ?
C51 C50 C49 117.7(2) . . ?
C51 C50 C53 123.8(3) . . ?
C49 C50 C53 117.8(3) . . ?
C52 C51 C50 121.5(2) . . ?
C52 C51 H51 119.3 . . ?
C50 C51 H51 119.3 . . ?
C51 C52 C47 121.0(2) . . ?
C51 C52 H52 119.5 . . ?
C47 C52 H52 119.5 . . ?
C58 C53 C54 117.48(19) . . ?
C58 C53 C50 118.2(3) . . ?
C54 C53 C50 122.2(4) . . ?
C55 C54 C53 121.4(2) . . ?
C55 C54 H54 119.3 . . ?
C53 C54 H54 119.3 . . ?
C54 C55 C56 120.7(2) . . ?
C54 C55 H55 119.7 . . ?
C56 C55 H55 119.7 . . ?
C57 C56 C55 117.76(19) . . ?
C57 C56 C59 124.1(4) . . ?
C55 C56 C59 114.4(4) . . ?
C58 C57 C56 121.5(2) . . ?
C58 C57 H57 119.3 . . ?
C56 C57 H57 119.3 . . ?
C57 C58 C53 121.1(2) . . ?
C57 C58 H58 119.5 . . ?
C53 C58 H58 119.5 . . ?
C64 C59 C60 117.5(2) . . ?
C64 C59 C56 121.1(4) . . ?
C60 C59 C56 121.2(4) . . ?
C61 C60 C59 121.4(2) . . ?
C61 C60 H60 119.3 . . ?
C59 C60 H60 119.3 . . ?
C60 C61 C62 120.6(2) . . ?
C60 C61 H61 119.7 . . ?
C62 C61 H61 119.7 . . ?
C63 C62 C61 117.7(2) . . ?
C63 C62 C65 125.1(4) . . ?
C61 C62 C65 115.3(4) . . ?
C64 C63 C62 121.4(2) . . ?
C64 C63 H63 119.3 . . ?
C62 C63 H63 119.3 . . ?
C63 C64 C59 121.0(2) . . ?
C63 C64 H64 119.5 . . ?
C59 C64 H64 119.5 . . ?
C70 C65 C66 117.40(19) . . ?
C70 C65 C62 120.3(4) . . ?
C66 C65 C62 119.8(4) . . ?
C67 C66 C65 121.4(2) . . ?
C67 C66 H66 119.3 . . ?
C65 C66 H66 119.3 . . ?
C66 C67 C68 120.6(2) . . ?
C66 C67 H67 119.7 . . ?
C68 C67 H67 119.7 . . ?
C69 C68 C67 117.7(2) . . ?
C69 C68 C71 125.4(4) . . ?
C67 C68 C71 115.4(4) . . ?
C70 C69 C68 121.4(2) . . ?
C70 C69 H69 119.3 . . ?
C68 C69 H69 119.3 . . ?
C69 C70 C65 121.0(2) . . ?
C69 C70 H70 119.5 . . ?
C65 C70 H70 119.5 . . ?
C76 C71 C72 117.4(2) . . ?
C76 C71 C68 118.4(4) . . ?
C72 C71 C68 123.4(3) . . ?
C73 C72 C71 121.4(2) . . ?
C73 C72 H72 119.3 . . ?
C71 C72 H72 119.3 . . ?
C72 C73 C74 120.7(2) . . ?
C72 C73 H73 119.7 . . ?
C74 C73 H73 119.7 . . ?
C75 C74 C73 117.74(19) . . ?
C75 C74 C1 118.3(6) . . ?
C73 C74 C1 120.2(5) . . ?
C76 C75 C74 121.5(2) . . ?
C76 C75 H75 119.3 . . ?
C74 C75 H75 119.3 . . ?
C75 C76 C71 121.0(2) . . ?
C75 C76 H76 119.5 . . ?
C71 C76 H76 119.5 . . ?
C2 O1 C7 117.7(10) . . ?
C8 O2 C3 110.2(10) . . ?
C9 O3 C5 120.3(13) . . ?
C10 O4 C6 126.1(13) . . ?
C78 C77 Cl1 121.5(2) . . ?
C78 C77 Cl3 121.5(2) . . ?
Cl1 C77 Cl3 116.9(5) . . ?
C77 C78 Cl2 121.5(2) . . ?
C77 C78 H78 119.2 . . ?
Cl2 C78 H78 119.2 . . ?

loop_
_geom_bond_atom_site_label_1
_geom_bond_atom_site_label_2
_geom_bond_distance
_geom_bond_site_symmetry_2
_geom_bond_publ_flag
C1 C2 1.390(16) . ?
C1 C6 1.396(17) . ?
C1 C74 1.501(6) . ?
C2 O1 1.333(14) . ?
C2 C3 1.394(15) . ?
C3 C4 1.375(16) . ?
C3 O2 1.454(15) . ?
C4 C5 1.391(18) . ?
C4 C11 1.516(6) . ?
C5 C6 1.367(18) . ?
C5 O3 1.367(16) . ?
C6 O4 1.380(15) . ?
C7 O1 1.437(18) . ?
C7 H7A 0.98 . ?
C7 H7B 0.98 . ?
C7 H7C 0.98 . ?
C8 O2 1.452(18) . ?
C8 H8A 0.98 . ?
C8 H8B 0.98 . ?
C8 H8C 0.98 . ?
C9 O3 1.280(19) . ?
C9 H9A 0.98 . ?
C9 H9B 0.98 . ?
C9 H9C 0.98 . ?
C10 O4 1.35(2) . ?
C10 H10A 0.98 . ?
C10 H10B 0.98 . ?
C10 H10C 0.98 . ?
C11 C16 1.393(3) . ?
C11 C12 1.396(3) . ?
C12 C13 1.383(3) . ?
C12 H12 0.95 . ?
C13 C14 1.394(3) . ?
C13 H13 0.95 . ?
C14 C15 1.391(3) . ?
C14 C17 1.512(5) . ?
C15 C16 1.377(3) . ?
C15 H15 0.95 . ?
C16 H16 0.95 . ?
C17 C22 1.393(3) . ?
C17 C18 1.396(3) . ?
C18 C19 1.383(3) . ?
C18 H18 0.95 . ?
C19 C20 1.394(3) . ?
C19 H19 0.95 . ?
C20 C21 1.391(3) . ?
C20 C23B 1.485(5) . ?
C20 C23 1.518(6) . ?
C21 C22 1.377(3) . ?
C21 H21 0.95 . ?
C22 H22 0.95 . ?
C23 C28 1.393(3) . ?
C23 C24 1.396(3) . ?
C24 C25 1.383(3) . ?
C24 H24 0.95 . ?
C25 C26 1.394(3) . ?
C25 H25 0.95 . ?
C26 C27 1.391(3) . ?
C26 C29 1.522(6) . ?
C27 C28 1.377(3) . ?
C27 H27 0.95 . ?
C28 H28 0.95 . ?
C23B C28B 1.393(3) . ?
C23B C24B 1.396(3) . ?
C24B C25B 1.383(3) . ?
C24B H24B 0.95 . ?
C25B C26B 1.394(3) . ?
C25B H25B 0.95 . ?
C26B C27B 1.391(3) . ?
C26B C29 1.487(5) . ?
C27B C28B 1.377(3) . ?
C27B H27B 0.95 . ?
C28B H28B 0.95 . ?
C29 C34 1.393(3) . ?
C29 C30 1.396(3) . ?
C30 C31 1.383(3) . ?
C30 H30 0.95 . ?
C31 C32 1.394(3) . ?
C31 H31 0.95 . ?
C32 C33 1.391(3) . ?
C32 C35 1.517(5) . ?
C33 C34 1.377(3) . ?
C33 H33 0.95 . ?
C34 H34 0.95 . ?
C35 C40 1.393(3) . ?
C35 C36 1.395(3) . ?
C36 C37 1.383(3) . ?
C36 H36 0.95 . ?
C37 C38 1.394(3) . ?
C37 H37 0.95 . ?
C38 C39 1.391(3) . ?
C38 C41 1.510(4) . ?
C39 C40 1.377(3) . ?
C39 H39 0.95 . ?
C40 H40 0.95 . ?
C41 C46 1.393(3) . ?
C41 C42 1.396(3) . ?
C42 C43 1.383(3) . ?
C42 H42 0.95 . ?
C43 C44 1.394(3) . ?
C43 H43 0.95 . ?
C44 C45 1.391(3) . ?
C44 C47 1.510(5) . ?
C45 C46 1.377(3) . ?
C45 H45 0.95 . ?
C46 H46 0.95 . ?
C47 C52 1.393(3) . ?
C47 C48 1.395(3) . ?
C48 C49 1.383(3) . ?
C48 H48 0.95 . ?
C49 C50 1.394(3) . ?
C49 H49 0.95 . ?
C50 C51 1.391(3) . ?
C50 C53 1.502(5) . ?
C51 C52 1.377(3) . ?
C51 H51 0.95 . ?
C52 H52 0.95 . ?
C53 C58 1.393(3) . ?
C53 C54 1.395(3) . ?
C54 C55 1.383(3) . ?
C54 H54 0.95 . ?
C55 C56 1.393(3) . ?
C55 H55 0.95 . ?
C56 C57 1.391(3) . ?
C56 C59 1.495(4) . ?
C57 C58 1.377(3) . ?
C57 H57 0.95 . ?
C58 H58 0.95 . ?
C59 C64 1.393(3) . ?
C59 C60 1.395(3) . ?
C60 C61 1.383(3) . ?
C60 H60 0.95 . ?
C61 C62 1.394(3) . ?
C61 H61 0.95 . ?
C62 C63 1.391(3) . ?
C62 C65 1.507(5) . ?
C63 C64 1.377(3) . ?
C63 H63 0.95 . ?
C64 H64 0.95 . ?
C65 C70 1.393(3) . ?
C65 C66 1.396(3) . ?
C66 C67 1.383(3) . ?
C66 H66 0.95 . ?
C67 C68 1.394(3) . ?
C67 H67 0.95 . ?
C68 C69 1.391(3) . ?
C68 C71 1.501(5) . ?
C69 C70 1.377(3) . ?
C69 H69 0.95 . ?
C70 H70 0.95 . ?
C71 C76 1.393(3) . ?
C71 C72 1.396(3) . ?
C72 C73 1.383(3) . ?
C72 H72 0.95 . ?
C73 C74 1.394(3) . ?
C73 H73 0.95 . ?
C74 C75 1.391(3) . ?
C75 C76 1.377(3) . ?
C75 H75 0.95 . ?
C76 H76 0.95 . ?
Cl1 C77 1.753(4) . ?
Cl2 C78 1.753(4) . ?
C77 C78 1.202(11) . ?
C77 Cl3 1.753(4) . ?
C78 H78 0.95 . ?
